data_7120006
loop_
_publ_author_name
'Liang, Xiao-Wei'
'Liu, Chuan'
'Zhang, Wei'
'You, Shuli'

_publ_section_title
;
 Asymmetric Fluorinative Dearomatization of Tryptamine Derivatives
;
_journal_name_full 'Chem. Commun.'
_journal_paper_doi 10.1039/C7CC02419C
_journal_year 2017
_chemical_absolute_configuration ad
_chemical_formula_sum 'C18 H20 F4 N2 O3'
_chemical_formula_weight 388.36
_chemical_name_systematic
; 
 ? 
;
_space_group_crystal_system monoclinic
_space_group_IT_number 4
_space_group_name_Hall 'P 2yb'
_space_group_name_H-M_alt 'P 1 21 1'
_symmetry_space_group_name_Hall 'P 2yb'
_symmetry_space_group_name_H-M 'P 1 21 1'
_atom_sites_solution_hydrogens geom
_audit_creation_method SHELXL-2013
_audit_update_record
;
2017-01-10 deposited with the CCDC.
2017-04-24 downloaded from the CCDC.
;
_cell_angle_alpha 90
_cell_angle_beta 95.946(8)
_cell_angle_gamma 90
_cell_formula_units_Z 2
_cell_length_a 10.606(4)
_cell_length_b 6.390(3)
_cell_length_c 13.828(6)
_cell_measurement_reflns_used 1840
_cell_measurement_temperature 293(2)
_cell_measurement_theta_max 56.600
_cell_measurement_theta_min 4.617
_cell_volume 932.1(7)
_computing_cell_refinement 'Bruker SMART'
_computing_data_collection 'Bruker SMART'
_computing_data_reduction 'Bruker SHELXTL'
_computing_molecular_graphics 'Bruker SHELXTL'
_computing_publication_material 'Bruker SHELXTL'
_computing_structure_refinement 'SHELXL-2013 (Sheldrick, 2013)'
_computing_structure_solution 'Bruker SHELXTL'
_diffrn_ambient_temperature 293(2)
_diffrn_measured_fraction_theta_full 0.978
_diffrn_measured_fraction_theta_max 0.995
_diffrn_measurement_device_type 'CCD area detector'
_diffrn_measurement_method 'phi and omega scans'
_diffrn_radiation_type MoK\a
_diffrn_radiation_wavelength 0.71073
_diffrn_reflns_av_R_equivalents 0.0582
_diffrn_reflns_av_unetI/netI 0.0797
_diffrn_reflns_Laue_measured_fraction_full 0.978
_diffrn_reflns_Laue_measured_fraction_max 0.995
_diffrn_reflns_limit_h_max 12
_diffrn_reflns_limit_h_min -12
_diffrn_reflns_limit_k_max 7
_diffrn_reflns_limit_k_min -7
_diffrn_reflns_limit_l_max 16
_diffrn_reflns_limit_l_min -14
_diffrn_reflns_number 4955
_diffrn_reflns_point_group_measured_fraction_full 0.880
_diffrn_reflns_point_group_measured_fraction_max 0.895
_diffrn_reflns_theta_full 25.242
_diffrn_reflns_theta_max 25.050
_diffrn_reflns_theta_min 2.308
_exptl_absorpt_coefficient_mu 0.121
_exptl_absorpt_correction_T_max 0.7457
_exptl_absorpt_correction_T_min 0.4412
_exptl_absorpt_correction_type multi-scan
_exptl_absorpt_process_details sadabs
_exptl_crystal_colour colorless
_exptl_crystal_density_diffrn 1.384
_exptl_crystal_description prismatic
_exptl_crystal_F_000 404
_exptl_crystal_size_max 0.112
_exptl_crystal_size_mid 0.089
_exptl_crystal_size_min 0.075
_refine_diff_density_max 0.507
_refine_diff_density_min -0.327
_refine_diff_density_rms 0.083
_refine_ls_abs_structure_details
; 
 Flack x determined using 742 quotients [(I+)-(I-)]/[(I+)+(I-)] 
 (Parsons and Flack (2004), Acta Cryst. A60, s61). 
;
_refine_ls_abs_structure_Flack 0.1(10)
_refine_ls_extinction_method none
_refine_ls_goodness_of_fit_ref 1.168
_refine_ls_hydrogen_treatment constr
_refine_ls_matrix_type full
_refine_ls_number_parameters 248
_refine_ls_number_reflns 2965
_refine_ls_number_restraints 1
_refine_ls_restrained_S_all 1.167
_refine_ls_R_factor_all 0.1018
_refine_ls_R_factor_gt 0.0888
_refine_ls_shift/su_max 0.000
_refine_ls_shift/su_mean 0.000
_refine_ls_structure_factor_coef Fsqd
_refine_ls_weighting_details 'w=1/[\s^2^(Fo^2^)+(0.1190P)^2^+0.2719P] where P=(Fo^2^+2Fc^2^)/3'
_refine_ls_weighting_scheme calc
_refine_ls_wR_factor_gt 0.2191
_refine_ls_wR_factor_ref 0.2281
_reflns_Friedel_coverage 0.639
_reflns_Friedel_fraction_full 0.760
_reflns_Friedel_fraction_max 0.774
_reflns_number_gt 2456
_reflns_number_total 2965
_reflns_threshold_expression 'I > 2\s(I)'
_cod_data_source_file c7cc02419c2.cif
_cod_data_source_block cd214591
_cod_original_cell_volume 932.0(7)
_cod_database_code 7120006
_shelx_space_group_comment
; 
The symmetry employed for this shelxl refinement is uniquely defined 
by the following loop, which should always be used as a source of 
symmetry information in preference to the above space-group names. 
They are only intended as comments. 
;
_shelxl_version_number 2013-4

loop_
_space_group_symop_operation_xyz
'x, y, z'
'-x, y+1/2, -z'

loop_
_atom_site_label
_atom_site_type_symbol
_atom_site_fract_x
_atom_site_fract_y
_atom_site_fract_z
_atom_site_U_iso_or_equiv
_atom_site_adp_type
_atom_site_occupancy
_atom_site_site_symmetry_order
_atom_site_calc_flag
_atom_site_refinement_flags_posn
_atom_site_refinement_flags_adp
F1 F 0.0836(4) 0.3351(8) 0.9080(3) 0.0518(13) Uani 1 1 d . .
F2 F 0.0391(4) 0.4313(10) 0.5726(3) 0.0617(16) Uani 1 1 d . .
F3 F 0.2018(6) 0.5586(12) 0.5115(4) 0.0752(18) Uani 1 1 d . .
F4 F 0.1661(6) 0.2300(12) 0.5073(4) 0.0763(18) Uani 1 1 d . .
N1 N 0.2291(5) 0.4868(10) 0.7365(4) 0.0321(14) Uani 1 1 d . .
N2 N 0.3749(5) 0.5858(12) 0.8779(5) 0.0401(16) Uani 1 1 d . .
O1 O 0.3228(5) 0.2255(12) 0.6588(4) 0.0558(16) Uani 1 1 d . .
O2 O 0.5644(5) 0.7420(12) 0.8870(4) 0.066(2) Uani 1 1 d . .
O3 O 0.4939(4) 0.5464(12) 0.7559(4) 0.0558(18) Uani 1 1 d . .
C1 C 0.1405(6) 0.6604(12) 0.7434(5) 0.0338(17) Uani 1 1 d . .
C2 C 0.1017(7) 0.8121(14) 0.6749(5) 0.0417(19) Uani 1 1 d . .
H2 H 0.1339 0.8162 0.6149 0.050 Uiso 1 1 calc R U
C3 C 0.0120(8) 0.9593(14) 0.6994(7) 0.050(2) Uani 1 1 d . .
H3 H -0.0203 1.0569 0.6535 0.061 Uiso 1 1 calc R U
C4 C -0.0282(7) 0.9606(15) 0.7900(6) 0.051(2) Uani 1 1 d . .
H4 H -0.0869 1.0606 0.8051 0.061 Uiso 1 1 calc R U
C5 C 0.0157(6) 0.8184(16) 0.8588(6) 0.049(2) Uani 1 1 d . .
H5 H -0.0110 0.8227 0.9208 0.059 Uiso 1 1 calc R U
C6 C 0.1017(6) 0.6659(12) 0.8347(5) 0.0319(16) Uani 1 1 d . .
C7 C 0.1677(7) 0.5044(12) 0.8986(5) 0.0383(18) Uani 1 1 d . .
C8 C 0.2767(6) 0.4346(12) 0.8387(5) 0.0321(16) Uani 1 1 d . .
C9 C 0.2279(7) 0.5685(15) 0.9961(5) 0.044(2) Uani 1 1 d . .
H9A H 0.2436 0.4484 1.0385 0.053 Uiso 1 1 calc R U
H9B H 0.1752 0.6680 1.0265 0.053 Uiso 1 1 calc R U
C10 C 0.3527(7) 0.6699(14) 0.9730(5) 0.0427(19) Uani 1 1 d . .
H10A H 0.3449 0.8211 0.9705 0.051 Uiso 1 1 calc R U
H10B H 0.4215 0.6328 1.0218 0.051 Uiso 1 1 calc R U
C11 C 0.3173(8) 0.2112(15) 0.8559(6) 0.048(2) Uani 1 1 d . .
H11A H 0.3967 0.1884 0.8299 0.072 Uiso 1 1 calc R U
H11B H 0.2543 0.1194 0.8244 0.072 Uiso 1 1 calc R U
H11C H 0.3270 0.1832 0.9245 0.072 Uiso 1 1 calc R U
C12 C 0.4871(6) 0.6287(15) 0.8420(6) 0.045(2) Uani 1 1 d . .
C13 C 0.6044(8) 0.593(2) 0.7011(8) 0.068(3) Uani 1 1 d . .
C14 C 0.6157(11) 0.829(2) 0.6876(10) 0.089(4) Uani 1 1 d . .
H14A H 0.6420 0.8928 0.7491 0.133 Uiso 1 1 calc R U
H14B H 0.5350 0.8844 0.6621 0.133 Uiso 1 1 calc R U
H14C H 0.6772 0.8571 0.6430 0.133 Uiso 1 1 calc R U
C15 C 0.7243(9) 0.497(3) 0.7563(12) 0.112(5) Uani 1 1 d . .
H15A H 0.7451 0.5717 0.8161 0.168 Uiso 1 1 calc R U
H15B H 0.7935 0.5071 0.7170 0.168 Uiso 1 1 calc R U
H15C H 0.7088 0.3528 0.7702 0.168 Uiso 1 1 calc R U
C16 C 0.5706(12) 0.480(3) 0.6061(10) 0.110(6) Uani 1 1 d . .
H16A H 0.6405 0.4869 0.5674 0.166 Uiso 1 1 calc R U
H16B H 0.4974 0.5440 0.5715 0.166 Uiso 1 1 calc R U
H16C H 0.5522 0.3358 0.6189 0.166 Uiso 1 1 calc R U
C17 C 0.2455(6) 0.3664(13) 0.6599(6) 0.0365(17) Uani 1 1 d . .
C18 C 0.1628(7) 0.3970(16) 0.5628(6) 0.047(2) Uani 1 1 d . .

loop_
_atom_site_aniso_label
_atom_site_aniso_U_11
_atom_site_aniso_U_22
_atom_site_aniso_U_33
_atom_site_aniso_U_23
_atom_site_aniso_U_13
_atom_site_aniso_U_12
F1 0.040(2) 0.055(3) 0.063(3) 0.007(2) 0.014(2) -0.017(2)
F2 0.031(2) 0.088(4) 0.062(3) -0.011(3) -0.015(2) 0.005(3)
F3 0.080(4) 0.098(5) 0.048(3) 0.014(3) 0.008(3) -0.003(4)
F4 0.076(4) 0.090(5) 0.059(3) -0.037(3) -0.007(3) 0.008(3)
N1 0.014(2) 0.041(4) 0.041(3) 0.000(3) 0.001(2) 0.003(3)
N2 0.021(3) 0.049(4) 0.048(4) -0.007(3) -0.007(2) -0.009(3)
O1 0.037(3) 0.070(4) 0.060(3) -0.019(3) 0.003(2) 0.007(3)
O2 0.040(3) 0.087(5) 0.069(4) -0.014(4) -0.001(3) -0.027(4)
O3 0.020(2) 0.089(5) 0.059(4) -0.011(3) 0.007(2) -0.021(3)
C1 0.019(3) 0.043(5) 0.037(4) -0.001(3) -0.013(3) -0.008(3)
C2 0.035(4) 0.053(5) 0.035(4) -0.001(4) -0.007(3) -0.002(4)
C3 0.047(5) 0.040(5) 0.059(5) 0.004(4) -0.019(4) 0.009(4)
C4 0.031(4) 0.054(6) 0.065(5) -0.016(5) -0.006(4) 0.012(4)
C5 0.025(3) 0.070(6) 0.051(5) -0.006(4) 0.000(3) 0.002(4)
C6 0.021(3) 0.038(4) 0.036(4) -0.004(3) -0.001(3) -0.003(3)
C7 0.037(4) 0.038(4) 0.041(4) 0.011(3) 0.010(3) -0.003(3)
C8 0.024(3) 0.032(4) 0.038(4) -0.005(3) -0.005(3) -0.003(3)
C9 0.042(4) 0.057(5) 0.035(4) 0.004(4) 0.007(3) -0.002(4)
C10 0.041(4) 0.046(5) 0.038(4) 0.000(4) -0.007(3) -0.009(4)
C11 0.035(4) 0.051(5) 0.054(5) 0.006(4) -0.011(3) -0.001(4)
C12 0.021(3) 0.062(6) 0.048(5) 0.001(4) -0.011(3) -0.005(4)
C13 0.035(4) 0.090(8) 0.084(7) -0.013(6) 0.029(4) -0.017(5)
C14 0.074(7) 0.098(10) 0.101(9) 0.014(7) 0.041(6) -0.020(7)
C15 0.035(5) 0.113(12) 0.189(15) -0.007(11) 0.023(7) -0.001(7)
C16 0.077(8) 0.155(16) 0.110(9) -0.030(10) 0.059(7) -0.038(9)
C17 0.020(3) 0.036(4) 0.055(5) -0.005(4) 0.010(3) -0.004(3)
C18 0.039(4) 0.063(6) 0.037(4) -0.006(4) 0.003(3) 0.002(4)

loop_
_atom_type_symbol
_atom_type_description
_atom_type_scat_dispersion_real
_atom_type_scat_dispersion_imag
_atom_type_scat_source
C C 0.0033 0.0016 'International Tables Vol C Tables 4.2.6.8 and 6.1.1.4'
H H 0.0000 0.0000 'International Tables Vol C Tables 4.2.6.8 and 6.1.1.4'
N N 0.0061 0.0033 'International Tables Vol C Tables 4.2.6.8 and 6.1.1.4'
O O 0.0106 0.0060 'International Tables Vol C Tables 4.2.6.8 and 6.1.1.4'
F F 0.0171 0.0103 'International Tables Vol C Tables 4.2.6.8 and 6.1.1.4'

loop_
_geom_angle_atom_site_label_1
_geom_angle_atom_site_label_2
_geom_angle_atom_site_label_3
_geom_angle
C17 N1 C1 128.7(6)
C17 N1 C8 124.4(6)
C1 N1 C8 105.4(5)
C12 N2 C10 118.7(6)
C12 N2 C8 127.3(7)
C10 N2 C8 113.3(6)
C12 O3 C13 120.1(7)
C6 C1 C2 121.1(7)
C6 C1 N1 109.6(6)
C2 C1 N1 129.2(7)
C1 C2 C3 117.6(7)
C1 C2 H2 121.2
C3 C2 H2 121.2
C4 C3 C2 120.7(8)
C4 C3 H3 119.7
C2 C3 H3 119.7
C5 C4 C3 121.3(8)
C5 C4 H4 119.3
C3 C4 H4 119.3
C4 C5 C6 118.8(8)
C4 C5 H5 120.6
C6 C5 H5 120.6
C1 C6 C5 120.3(7)
C1 C6 C7 111.3(6)
C5 C6 C7 128.3(7)
F1 C7 C6 108.8(6)
F1 C7 C9 110.0(6)
C6 C7 C9 118.7(7)
F1 C7 C8 109.8(6)
C6 C7 C8 102.3(5)
C9 C7 C8 106.8(6)
N2 C8 N1 111.0(6)
N2 C8 C11 112.4(6)
N1 C8 C11 115.3(6)
N2 C8 C7 98.7(6)
N1 C8 C7 104.1(5)
C11 C8 C7 113.9(7)
C7 C9 C10 103.0(6)
C7 C9 H9A 111.2
C10 C9 H9A 111.2
C7 C9 H9B 111.2
C10 C9 H9B 111.2
H9A C9 H9B 109.1
N2 C10 C9 104.7(6)
N2 C10 H10A 110.8
C9 C10 H10A 110.8
N2 C10 H10B 110.8
C9 C10 H10B 110.8
H10A C10 H10B 108.9
C8 C11 H11A 109.5
C8 C11 H11B 109.5
H11A C11 H11B 109.5
C8 C11 H11C 109.5
H11A C11 H11C 109.5
H11B C11 H11C 109.5
O2 C12 O3 127.3(7)
O2 C12 N2 120.1(8)
O3 C12 N2 112.4(6)
O3 C13 C16 102.5(8)
O3 C13 C14 109.7(9)
C16 C13 C14 112.5(13)
O3 C13 C15 108.6(10)
C16 C13 C15 110.4(12)
C14 C13 C15 112.5(10)
C13 C14 H14A 109.5
C13 C14 H14B 109.5
H14A C14 H14B 109.5
C13 C14 H14C 109.5
H14A C14 H14C 109.5
H14B C14 H14C 109.5
C13 C15 H15A 109.5
C13 C15 H15B 109.5
H15A C15 H15B 109.5
C13 C15 H15C 109.5
H15A C15 H15C 109.5
H15B C15 H15C 109.5
C13 C16 H16A 109.5
C13 C16 H16B 109.5
H16A C16 H16B 109.5
C13 C16 H16C 109.5
H16A C16 H16C 109.5
H16B C16 H16C 109.5
O1 C17 N1 125.3(7)
O1 C17 C18 114.0(7)
N1 C17 C18 120.7(7)
F4 C18 F3 106.8(6)
F4 C18 F2 106.0(7)
F3 C18 F2 106.5(7)
F4 C18 C17 111.0(7)
F3 C18 C17 112.3(7)
F2 C18 C17 113.9(6)

loop_
_geom_bond_atom_site_label_1
_geom_bond_atom_site_label_2
_geom_bond_distance
F1 C7 1.417(9)
F2 C18 1.351(9)
F3 C18 1.341(11)
F4 C18 1.316(11)
N1 C17 1.335(10)
N1 C1 1.463(9)
N1 C8 1.488(9)
N2 C12 1.364(10)
N2 C10 1.463(10)
N2 C8 1.482(9)
O1 C17 1.219(10)
O2 C12 1.215(10)
O3 C12 1.311(10)
O3 C13 1.490(10)
C1 C6 1.368(10)
C1 C2 1.387(11)
C2 C3 1.404(12)
C2 H2 0.9300
C3 C4 1.365(13)
C3 H3 0.9300
C4 C5 1.362(13)
C4 H4 0.9300
C5 C6 1.399(11)
C5 H5 0.9300
C6 C7 1.486(10)
C7 C9 1.488(11)
C7 C8 1.555(10)
C8 C11 1.503(12)
C9 C10 1.537(11)
C9 H9A 0.9700
C9 H9B 0.9700
C10 H10A 0.9700
C10 H10B 0.9700
C11 H11A 0.9600
C11 H11B 0.9600
C11 H11C 0.9600
C13 C16 1.512(18)
C13 C14 1.521(19)
C13 C15 1.541(17)
C14 H14A 0.9600
C14 H14B 0.9600
C14 H14C 0.9600
C15 H15A 0.9600
C15 H15B 0.9600
C15 H15C 0.9600
C16 H16A 0.9600
C16 H16B 0.9600
C16 H16C 0.9600
C17 C18 1.539(11)

loop_
_geom_hbond_atom_site_label_D
_geom_hbond_atom_site_label_H
_geom_hbond_atom_site_label_A
_geom_hbond_distance_DH
_geom_hbond_distance_HA
_geom_hbond_distance_DA
_geom_hbond_angle_DHA
_geom_hbond_site_symmetry_A
C16 H16C O1 0.96 2.65 3.236(14) 120.2 .
C15 H15A O2 0.96 2.49 3.037(16) 116.0 .
C14 H14A O2 0.96 2.36 2.919(13) 116.6 .
C9 H9A O2 0.97 2.55 3.329(11) 137.2 2_647
C2 H2 F3 0.93 2.34 3.058(10) 133.6 .
C16 H16C O1 0.96 2.65 3.236(14) 120.2 .
C15 H15A O2 0.96 2.49 3.037(16) 116.0 .
C14 H14A O2 0.96 2.36 2.919(13) 116.6 .
C9 H9A O2 0.97 2.55 3.329(11) 137.2 2_647
C2 H2 F3 0.93 2.34 3.058(10) 133.6 .
C2 H2 F3 0.93 2.34 3.058(10) 133.6 .
C9 H9A O2 0.97 2.55 3.329(11) 137.2 2_647
C14 H14A O2 0.96 2.36 2.919(13) 116.6 .
C15 H15A O2 0.96 2.49 3.037(16) 116.0 .
C16 H16C O1 0.96 2.65 3.236(14) 120.2 .
C2 H2 F3 0.93 2.34 3.058(10) 133.6 .
C9 H9A O2 0.97 2.55 3.329(11) 137.2 2_647
C14 H14A O2 0.96 2.36 2.919(13) 116.6 .
C15 H15A O2 0.96 2.49 3.037(16) 116.0 .
C16 H16C O1 0.96 2.65 3.236(14) 120.2 .
C2 H2 F3 0.93 2.34 3.058(10) 133.6 .
C9 H9A O2 0.97 2.55 3.329(11) 137.2 2_647
C14 H14A O2 0.96 2.36 2.919(13) 116.6 .
C15 H15A O2 0.96 2.49 3.037(16) 116.0 .
C16 H16C O1 0.96 2.65 3.236(14) 120.2 .

loop_
_geom_torsion_atom_site_label_1
_geom_torsion_atom_site_label_2
_geom_torsion_atom_site_label_3
_geom_torsion_atom_site_label_4
_geom_torsion
C17 N1 C1 C6 146.6(7)
C8 N1 C1 C6 -19.8(7)
C17 N1 C1 C2 -37.3(11)
C8 N1 C1 C2 156.3(7)
C6 C1 C2 C3 -5.9(11)
N1 C1 C2 C3 178.3(7)
C1 C2 C3 C4 4.5(12)
C2 C3 C4 C5 -0.8(13)
C3 C4 C5 C6 -1.4(12)
C2 C1 C6 C5 3.8(10)
N1 C1 C6 C5 -179.7(6)
C2 C1 C6 C7 -172.8(6)
N1 C1 C6 C7 3.7(8)
C4 C5 C6 C1 0.0(11)
C4 C5 C6 C7 175.9(8)
C1 C6 C7 F1 -103.1(7)
C5 C6 C7 F1 80.6(9)
C1 C6 C7 C9 130.1(7)
C5 C6 C7 C9 -46.1(10)
C1 C6 C7 C8 13.0(8)
C5 C6 C7 C8 -163.3(7)
C12 N2 C8 N1 -58.9(10)
C10 N2 C8 N1 130.7(7)
C12 N2 C8 C11 71.8(10)
C10 N2 C8 C11 -98.5(8)
C12 N2 C8 C7 -167.8(8)
C10 N2 C8 C7 21.9(8)
C17 N1 C8 N2 114.5(7)
C1 N1 C8 N2 -78.4(6)
C17 N1 C8 C11 -14.8(9)
C1 N1 C8 C11 152.3(6)
C17 N1 C8 C7 -140.3(6)
C1 N1 C8 C7 26.9(7)
F1 C7 C8 N2 -154.4(6)
C6 C7 C8 N2 90.2(6)
C9 C7 C8 N2 -35.1(8)
F1 C7 C8 N1 91.3(7)
C6 C7 C8 N1 -24.1(7)
C9 C7 C8 N1 -149.5(6)
F1 C7 C8 C11 -35.1(8)
C6 C7 C8 C11 -150.5(6)
C9 C7 C8 C11 84.2(8)
F1 C7 C9 C10 154.7(6)
C6 C7 C9 C10 -79.1(8)
C8 C7 C9 C10 35.6(8)
C12 N2 C10 C9 -172.7(7)
C8 N2 C10 C9 -1.4(9)
C7 C9 C10 N2 -21.0(9)
C13 O3 C12 O2 -1.6(14)
C13 O3 C12 N2 174.2(9)
C10 N2 C12 O2 -3.0(12)
C8 N2 C12 O2 -172.9(8)
C10 N2 C12 O3 -179.1(8)
C8 N2 C12 O3 11.0(12)
C12 O3 C13 C16 -176.9(10)
C12 O3 C13 C14 -57.1(13)
C12 O3 C13 C15 66.2(13)
C1 N1 C17 O1 178.9(7)
C8 N1 C17 O1 -17.1(11)
C1 N1 C17 C18 -1.8(11)
C8 N1 C17 C18 162.2(6)
O1 C17 C18 F4 18.3(10)
N1 C17 C18 F4 -161.1(7)
O1 C17 C18 F3 -101.2(9)
N1 C17 C18 F3 79.4(9)
O1 C17 C18 F2 137.7(8)
N1 C17 C18 F2 -41.7(11)
